data_7124760
loop_
_publ_author_name
'Burgun, Alexandre'
'Valente, Peter'
'Evans, Jack D.'
'Huang, David M.'
'Sumby, Christopher J.'
'Doonan, Christian J.'

_publ_section_title
;
 Endohedrally functionalised porous organic cages.
;
_journal_issue 57
_journal_name_full 'Chemical communications (Cambridge, England)'
_journal_page_first 8850
_journal_page_last 8853
_journal_paper_doi 10.1039/c6cc04423a
_journal_volume 52
_journal_year 2016
_chemical_formula_sum 'C116 H66 N2 O2'
_chemical_formula_weight 1519.70
_space_group_crystal_system tetragonal
_space_group_IT_number 142
_space_group_name_Hall '-I 4bd 2c'
_space_group_name_H-M_alt 'I 41/a c d :2'
_atom_sites_solution_hydrogens geom
_audit_creation_method SHELXL-2014/6
_audit_update_record
;
2016-04-25 deposited with the CCDC.
2016-06-17 downloaded from the CCDC.
;
_cell_angle_alpha 90
_cell_angle_beta 90
_cell_angle_gamma 90
_cell_formula_units_Z 16
_cell_length_a 39.280(6)
_cell_length_b 39.280(6)
_cell_length_c 39.780(8)
_cell_measurement_reflns_used 15441
_cell_measurement_temperature 100(2)
_cell_measurement_theta_max 27.93
_cell_measurement_theta_min 0.81
_cell_volume 61377(18)
_computing_cell_refinement 'XDS (Kabsch, 1993)'
_computing_data_collection 'BluIce (McPhillips, 2002)'
_computing_data_reduction 'XDS (Kabsch, 1993)'
_computing_molecular_graphics 'X-Seed (Barbour, 1999)'
_computing_structure_refinement 'SHELXL-2014/6 (Sheldrick, 2014)'
_computing_structure_solution 'SHELXL-2013 (Sheldrick, 2013)'
_diffrn_ambient_temperature 100(2)
_diffrn_measured_fraction_theta_full 0.984
_diffrn_measured_fraction_theta_max 0.976
_diffrn_measurement_device_type 'ADSC Quantum 315r'
_diffrn_measurement_method 'Phi Scan'
_diffrn_radiation_monochromator 'Silicon Double Crystal'
_diffrn_radiation_source 'MX2 Beamline Australian Synchrotron'
_diffrn_radiation_type Synchrotron
_diffrn_radiation_wavelength 0.71073
_diffrn_reflns_av_R_equivalents 0.0922
_diffrn_reflns_av_unetI/netI 0.0266
_diffrn_reflns_Laue_measured_fraction_full 0.984
_diffrn_reflns_Laue_measured_fraction_max 0.976
_diffrn_reflns_limit_h_max 52
_diffrn_reflns_limit_h_min -52
_diffrn_reflns_limit_k_max 52
_diffrn_reflns_limit_k_min -52
_diffrn_reflns_limit_l_max 50
_diffrn_reflns_limit_l_min -50
_diffrn_reflns_number 712819
_diffrn_reflns_point_group_measured_fraction_full 0.984
_diffrn_reflns_point_group_measured_fraction_max 0.976
_diffrn_reflns_theta_full 25.000
_diffrn_reflns_theta_max 28.279
_diffrn_reflns_theta_min 1.037
_exptl_absorpt_coefficient_mu 0.039
_exptl_absorpt_correction_type multi-scan
_exptl_absorpt_process_details 'XDS (Kabsch, 1993)'
_exptl_crystal_colour colourless
_exptl_crystal_density_diffrn 0.658
_exptl_crystal_density_meas ?
_exptl_crystal_description rod
_exptl_crystal_F_000 12672
_exptl_crystal_size_max 1.000
_exptl_crystal_size_mid 0.100
_exptl_crystal_size_min 0.100
_exptl_transmission_factor_max 0.996
_exptl_transmission_factor_min 0.962
_refine_diff_density_max 0.488
_refine_diff_density_min -0.208
_refine_diff_density_rms 0.058
_refine_ls_extinction_method none
_refine_ls_goodness_of_fit_ref 1.141
_refine_ls_hydrogen_treatment constr
_refine_ls_matrix_type full
_refine_ls_number_parameters 568
_refine_ls_number_reflns 18597
_refine_ls_number_restraints 0
_refine_ls_restrained_S_all 1.141
_refine_ls_R_factor_all 0.1050
_refine_ls_R_factor_gt 0.0910
_refine_ls_shift/su_max 0.001
_refine_ls_shift/su_mean 0.000
_refine_ls_structure_factor_coef Fsqd
_refine_ls_weighting_details 'w=1/[\s^2^(Fo^2^)+(0.1621P)^2^+11.1135P] where P=(Fo^2^+2Fc^2^)/3'
_refine_ls_weighting_scheme calc
_refine_ls_wR_factor_gt 0.2630
_refine_ls_wR_factor_ref 0.2806
_reflns_Friedel_coverage 0.000
_reflns_number_gt 16115
_reflns_number_total 18597
_reflns_threshold_expression 'I > 2\s(I)'
_cod_data_source_file c6cc04423a2.cif
_cod_data_source_block C1-N2alpha
_cod_depositor_comments
;
The following automatic conversions were performed:

data item '_exptl_absorpt_correction_type' value 'Multi-Scan' was
changed to 'multi-scan' in accordance with the
/home/saulius/struct/COD-crude-data/automatic-downloads/DataCite-retrospective/RSC/depositions/lib/dictionaries/cif_core.dic
dictionary named 'cif_core.dic' version 2.4.2 last updated on
2011-04-26.

data item '_exptl_crystal_density_meas' value 'not measured' was
changed to '?' -- the value is perceived as not measured.

Automatic conversion script
Id: cif_fix_values 6909 2019-04-08 15:41:33Z antanas 
;
_cod_original_cell_volume 61377(21)
_cod_original_sg_symbol_H-M 'I 41/a c d'
_cod_database_code 7124760
_shelx_space_group_comment
;
The symmetry employed for this shelxl refinement is uniquely defined
by the following loop, which should always be used as a source of
symmetry information in preference to the above space-group names.
They are only intended as comments.
;

loop_
_space_group_symop_operation_xyz
'x, y, z'
'-y+1/4, x+3/4, z+1/4'
'-x, -y+1/2, z'
'y+1/4, -x+1/4, z+3/4'
'x, -y, -z+1/2'
'-x+1/2, y, -z'
'y+3/4, x+1/4, -z+1/4'
'-y+1/4, -x+1/4, -z+1/4'
'x+1/2, y+1/2, z+1/2'
'-y+3/4, x+5/4, z+3/4'
'-x+1/2, -y+1, z+1/2'
'y+3/4, -x+3/4, z+5/4'
'x+1/2, -y+1/2, -z+1'
'-x+1, y+1/2, -z+1/2'
'y+5/4, x+3/4, -z+3/4'
'-y+3/4, -x+3/4, -z+3/4'
'-x, -y, -z'
'y-1/4, -x-3/4, -z-1/4'
'x, y-1/2, -z'
'-y-1/4, x-1/4, -z-3/4'
'-x, y, z-1/2'
'x-1/2, -y, z'
'-y-3/4, -x-1/4, z-1/4'
'y-1/4, x-1/4, z-1/4'
'-x+1/2, -y+1/2, -z+1/2'
'y+1/4, -x-1/4, -z+1/4'
'x+1/2, y, -z+1/2'
'-y+1/4, x+1/4, -z-1/4'
'-x+1/2, y+1/2, z'
'x, -y+1/2, z+1/2'
'-y-1/4, -x+1/4, z+1/4'
'y+1/4, x+1/4, z+1/4'

loop_
_atom_site_label
_atom_site_type_symbol
_atom_site_fract_x
_atom_site_fract_y
_atom_site_fract_z
_atom_site_U_iso_or_equiv
_atom_site_adp_type
_atom_site_occupancy
_atom_site_site_symmetry_order
_atom_site_calc_flag
_atom_site_refinement_flags_posn
_atom_site_refinement_flags_adp
_atom_site_refinement_flags_occupancy
_atom_site_disorder_assembly
_atom_site_disorder_group
C1 C 0.49516(15) 0.41751(16) 0.22870(9) 0.201(3) Uani 1 1 d . . . . .
H1A H 0.5059 0.4197 0.2508 0.301 Uiso 1 1 calc R U . . .
H1B H 0.4800 0.4370 0.2249 0.301 Uiso 1 1 calc R U . . .
H1C H 0.4819 0.3964 0.2279 0.301 Uiso 1 1 calc R U . . .
O2 O 0.52020(7) 0.41683(6) 0.20383(5) 0.1354(8) Uani 1 1 d . . . . .
C3 C 0.50917(8) 0.41384(6) 0.17099(5) 0.0933(7) Uani 1 1 d . . . . .
C4 C 0.53431(7) 0.41175(7) 0.14764(6) 0.0957(7) Uani 1 1 d . . . . .
H4 H 0.5574 0.4131 0.1545 0.115 Uiso 1 1 calc R U . . .
C5 C 0.52655(6) 0.40761(6) 0.11379(5) 0.0802(5) Uani 1 1 d . . . . .
H5 H 0.5445 0.4060 0.0978 0.096 Uiso 1 1 calc R U . . .
C6 C 0.49300(5) 0.40573(4) 0.10300(4) 0.0617(4) Uani 1 1 d . . . . .
C7 C 0.46793(5) 0.40794(4) 0.12738(4) 0.0682(4) Uani 1 1 d . . . . .
H7 H 0.4447 0.4064 0.1208 0.082 Uiso 1 1 calc R U . . .
C8 C 0.47576(7) 0.41235(5) 0.16115(5) 0.0829(6) Uani 1 1 d . . . . .
H8 H 0.4581 0.4143 0.1773 0.099 Uiso 1 1 calc R U . . .
C9 C 0.48313(4) 0.39693(4) 0.06648(4) 0.0570(3) Uani 1 1 d . . . . .
C10 C 0.51344(4) 0.40114(4) 0.04201(4) 0.0582(4) Uani 1 1 d . . . . .
C11 C 0.52949(5) 0.43287(5) 0.04040(5) 0.0674(4) Uani 1 1 d . . . . .
H11 H 0.5237 0.4499 0.0564 0.081 Uiso 1 1 calc R U . . .
C12 C 0.55333(5) 0.44000(5) 0.01623(5) 0.0696(4) Uani 1 1 d . . . . .
H12 H 0.5644 0.4615 0.0161 0.084 Uiso 1 1 calc R U . . .
C13 C 0.56152(4) 0.41584(5) -0.00823(4) 0.0633(4) Uani 1 1 d . . . . .
C14 C 0.54639(5) 0.38387(5) -0.00627(4) 0.0673(4) Uani 1 1 d . . . . .
H14 H 0.5524 0.3668 -0.0221 0.081 Uiso 1 1 calc R U . . .
C15 C 0.52258(5) 0.37668(4) 0.01861(4) 0.0642(4) Uani 1 1 d . . . . .
H15 H 0.5125 0.3547 0.0196 0.077 Uiso 1 1 calc R U . . .
C16 C 0.58361(4) 0.42471(5) -0.03533(4) 0.0645(4) Uani 1 1 d . . . . .
C17 C 0.60087(5) 0.43347(5) -0.05846(4) 0.0643(4) Uani 1 1 d . . . . .
C18 C 0.62092(4) 0.44470(4) -0.08661(4) 0.0597(4) Uani 1 1 d . . . . .
C19 C 0.64484(5) 0.47034(5) -0.08315(5) 0.0675(4) Uani 1 1 d . . . . .
H19 H 0.6482 0.4809 -0.0619 0.081 Uiso 1 1 calc R U . . .
C20 C 0.66391(5) 0.48055(5) -0.11061(5) 0.0728(5) Uani 1 1 d . . . . .
H20 H 0.6805 0.4980 -0.1083 0.087 Uiso 1 1 calc R U . . .
C21 C 0.65866(5) 0.46515(5) -0.14120(5) 0.0684(4) Uani 1 1 d . . . . .
H21 H 0.6718 0.4718 -0.1601 0.082 Uiso 1 1 calc R U . . .
C22 C 0.63410(4) 0.43997(4) -0.14443(4) 0.0604(4) Uani 1 1 d . . . . .
N23 N 0.61510(4) 0.42954(4) -0.11724(4) 0.0583(3) Uani 0.3333 1 d . . P A 2
C23 C 0.61510(4) 0.42954(4) -0.11724(4) 0.0583(3) Uani 0.6667 1 d . . P A 1
H23 H 0.5983 0.4123 -0.1196 0.070 Uiso 0.6667 1 calc R U P A 1
C24 C 0.62711(5) 0.42417(5) -0.17597(4) 0.0665(4) Uani 1 1 d . . . . .
C25 C 0.62026(5) 0.41036(5) -0.20195(4) 0.0696(4) Uani 1 1 d . . . . .
C26 C 0.45653(4) 0.42152(4) 0.05132(4) 0.0571(3) Uani 1 1 d . . . . .
C27 C 0.44785(4) 0.45205(4) 0.06604(4) 0.0605(4) Uani 1 1 d . . . . .
H27 H 0.4573 0.4579 0.0873 0.073 Uiso 1 1 calc R U . . .
C28 C 0.42556(5) 0.47439(4) 0.05033(5) 0.0652(4) Uani 1 1 d . . . . .
H28 H 0.4203 0.4956 0.0607 0.078 Uiso 1 1 calc R U . . .
C29 C 0.41087(4) 0.46597(4) 0.01950(4) 0.0618(4) Uani 1 1 d . . . . .
C30 C 0.42023(5) 0.43581(5) 0.00405(4) 0.0680(4) Uani 1 1 d . . . . .
H30 H 0.4109 0.4300 -0.0172 0.082 Uiso 1 1 calc R U . . .
C31 C 0.44317(5) 0.41418(5) 0.01950(4) 0.0669(4) Uani 1 1 d . . . . .
H31 H 0.4500 0.3939 0.0083 0.080 Uiso 1 1 calc R U . . .
C32 C 0.38613(5) 0.48779(5) 0.00423(5) 0.0664(4) Uani 1 1 d . . . . .
C33 C 0.36486(5) 0.50534(5) -0.00820(5) 0.0706(5) Uani 1 1 d . . . . .
C34 C 0.33793(6) 0.52584(5) -0.02132(6) 0.0832(6) Uani 1 1 d . . . . .
C35 C 0.32987(9) 0.55724(7) -0.00680(9) 0.1266(13) Uani 1 1 d . . . . .
H35 H 0.3427 0.5655 0.0117 0.152 Uiso 1 1 calc R U . . .
C36 C 0.30343(11) 0.57600(9) -0.01940(12) 0.192(3) Uani 1 1 d . . . . .
H36 H 0.2983 0.5976 -0.0099 0.230 Uiso 1 1 calc R U . . .
C37 C 0.28420(11) 0.56369(8) -0.04586(12) 0.185(2) Uani 1 1 d . . . . .
H37 H 0.2657 0.5766 -0.0544 0.221 Uiso 1 1 calc R U . . .
C38 C 0.29208(8) 0.53241(6) -0.05981(8) 0.1123(10) Uani 1 1 d . . . . .
N39 N 0.31904(5) 0.51350(5) -0.04804(5) 0.0812(5) Uani 0.3333 1 d . . P B 2
C39 C 0.31904(5) 0.51350(5) -0.04804(5) 0.0812(5) Uani 0.6667 1 d . . P B 1
H39 H 0.3246 0.4923 -0.0581 0.097 Uiso 0.6667 1 calc R U P B 1
C40 C 0.27324(7) 0.51870(6) -0.08775(7) 0.1039(9) Uani 1 1 d . . . . .
C41 C 0.25949(6) 0.50584(6) -0.11131(6) 0.0928(7) Uani 1 1 d . . . . .
C42 C 0.47007(4) 0.35995(4) 0.06784(4) 0.0575(3) Uani 1 1 d . . . . .
C43 C 0.43677(5) 0.35056(4) 0.06123(4) 0.0634(4) Uani 1 1 d . . . . .
H43 H 0.4207 0.3676 0.0554 0.076 Uiso 1 1 calc R U . . .
C44 C 0.42637(5) 0.31680(5) 0.06299(4) 0.0657(4) Uani 1 1 d . . . . .
H44 H 0.4035 0.3109 0.0579 0.079 Uiso 1 1 calc R U . . .
C45 C 0.44935(5) 0.29161(4) 0.07222(4) 0.0620(4) Uani 1 1 d . . . . .
C46 C 0.48247(5) 0.30115(5) 0.08041(5) 0.0663(4) Uani 1 1 d . . . . .
H46 H 0.4983 0.2843 0.0876 0.080 Uiso 1 1 calc R U . . .
C47 C 0.49255(5) 0.33444(4) 0.07830(4) 0.0645(4) Uani 1 1 d . . . . .
H47 H 0.5153 0.3403 0.0840 0.077 Uiso 1 1 calc R U . . .
C48 C 0.43866(5) 0.25661(5) 0.07305(4) 0.0647(4) Uani 1 1 d . . . . .
C49 C 0.42860(5) 0.22794(5) 0.07254(4) 0.0649(4) Uani 1 1 d . . . . .
C50 C 0.41488(4) 0.19418(4) 0.07042(4) 0.0615(4) Uani 1 1 d . . . . .
C51 C 0.41447(5) 0.17272(5) 0.09840(4) 0.0650(4) Uani 1 1 d . . . . .
H51 H 0.4246 0.1797 0.1189 0.078 Uiso 1 1 calc R U . . .
C52 C 0.39917(5) 0.14117(5) 0.09591(4) 0.0700(4) Uani 1 1 d . . . . .
H52 H 0.3987 0.1264 0.1148 0.084 Uiso 1 1 calc R U . . .
C53 C 0.38468(5) 0.13111(5) 0.06625(4) 0.0684(4) Uani 1 1 d . . . . .
H53 H 0.3742 0.1094 0.0644 0.082 Uiso 1 1 calc R U . . .
C54 C 0.38555(5) 0.15321(4) 0.03857(4) 0.0642(4) Uani 1 1 d . . . . .
N55 N 0.40078(4) 0.18432(4) 0.04065(4) 0.0617(4) Uani 0.3333 1 d . . P C 2
C55 C 0.40078(4) 0.18432(4) 0.04065(4) 0.0617(4) Uani 0.6667 1 d . . P C 1
H55 H 0.4016 0.1989 0.0216 0.074 Uiso 0.6667 1 calc R U P C 1
C56 C 0.36963(5) 0.14428(5) 0.00753(4) 0.0697(4) Uani 1 1 d . . . . .
C57 C 0.35578(5) 0.13768(5) -0.01843(4) 0.0693(4) Uani 1 1 d . . . . .
C61 C 0.14219(14) 0.40863(17) -0.0760(2) 0.108(2) Uani 0.5 1 d . . P . .
H61 H 0.1254 0.4120 -0.0591 0.130 Uiso 0.5 1 calc R U P . .
C62 C 0.14120(13) 0.42671(15) -0.1005(2) 0.111(2) Uani 0.5 1 d . . P . .
H62 H 0.1239 0.4435 -0.1021 0.133 Uiso 0.5 1 calc R U P . .
C63 C 0.16287(15) 0.42393(14) -0.1245(2) 0.115(2) Uani 0.5 1 d . . P . .
H63 H 0.1613 0.4389 -0.1432 0.138 Uiso 0.5 1 calc R U P . .
C64 C 0.18815(13) 0.39994(15) -0.12387(15) 0.0962(15) Uani 0.5 1 d . . P . .
H64 H 0.2032 0.3982 -0.1425 0.115 Uiso 0.5 1 calc R U P . .
C65 C 0.19205(14) 0.37965(16) -0.09875(17) 0.1018(16) Uani 0.5 1 d . . P . .
H65 H 0.2100 0.3635 -0.0980 0.122 Uiso 0.5 1 calc R U P . .
C66 C 0.16661(19) 0.38293(18) -0.07061(16) 0.124(2) Uani 0.5 1 d . . P . .
H66 H 0.1670 0.3690 -0.0511 0.149 Uiso 0.5 1 calc R U P . .

loop_
_atom_site_aniso_label
_atom_site_aniso_U_11
_atom_site_aniso_U_22
_atom_site_aniso_U_33
_atom_site_aniso_U_23
_atom_site_aniso_U_13
_atom_site_aniso_U_12
C1 0.246(5) 0.297(6) 0.0593(19) -0.015(2) 0.005(2) -0.120(5)
O2 0.201(2) 0.1491(18) 0.0566(10) 0.0056(9) -0.0265(12) -0.0367(17)
C3 0.135(2) 0.0913(15) 0.0538(11) 0.0023(9) -0.0177(12) -0.0137(14)
C4 0.1026(16) 0.1144(18) 0.0702(14) 0.0035(12) -0.0262(12) 0.0018(14)
C5 0.0841(12) 0.0962(14) 0.0605(11) -0.0014(9) -0.0128(9) 0.0083(11)
C6 0.0769(10) 0.0586(8) 0.0496(8) 0.0036(6) -0.0055(7) 0.0052(7)
C7 0.0907(12) 0.0625(9) 0.0515(9) 0.0027(7) 0.0059(8) -0.0055(8)
C8 0.1211(18) 0.0777(12) 0.0499(10) 0.0029(8) 0.0085(10) -0.0185(11)
C9 0.0633(8) 0.0603(8) 0.0473(8) 0.0020(6) -0.0025(6) 0.0070(7)
C10 0.0602(8) 0.0641(9) 0.0501(8) 0.0029(6) -0.0020(6) 0.0061(7)
C11 0.0711(10) 0.0674(10) 0.0635(10) -0.0082(7) 0.0055(8) 0.0003(8)
C12 0.0706(10) 0.0677(10) 0.0705(11) -0.0025(8) 0.0041(8) -0.0045(8)
C13 0.0616(9) 0.0745(10) 0.0539(9) 0.0030(7) 0.0010(7) 0.0002(7)
C14 0.0752(10) 0.0713(10) 0.0555(9) -0.0043(7) 0.0056(7) 0.0017(8)
C15 0.0733(10) 0.0622(9) 0.0571(9) -0.0004(7) 0.0043(7) -0.0020(8)
C16 0.0654(9) 0.0708(10) 0.0574(9) 0.0035(7) -0.0004(7) -0.0009(8)
C17 0.0650(9) 0.0674(9) 0.0604(9) 0.0014(7) 0.0003(7) 0.0001(7)
C18 0.0567(8) 0.0659(9) 0.0566(9) 0.0050(7) 0.0002(6) 0.0055(7)
C19 0.0688(10) 0.0682(10) 0.0655(10) -0.0036(8) -0.0006(8) -0.0010(8)
C20 0.0717(11) 0.0650(10) 0.0816(12) 0.0019(8) 0.0051(9) -0.0097(8)
C21 0.0702(10) 0.0699(10) 0.0651(10) 0.0155(8) 0.0086(8) -0.0016(8)
C22 0.0638(9) 0.0677(9) 0.0498(8) 0.0089(6) -0.0016(6) 0.0072(7)
N23 0.0577(8) 0.0637(8) 0.0534(8) 0.0063(6) -0.0021(6) 0.0016(6)
C23 0.0577(8) 0.0637(8) 0.0534(8) 0.0063(6) -0.0021(6) 0.0016(6)
C24 0.0685(10) 0.0798(11) 0.0512(9) 0.0108(7) -0.0006(7) 0.0045(8)
C25 0.0693(10) 0.0882(12) 0.0515(9) 0.0100(8) -0.0001(7) 0.0013(9)
C26 0.0616(8) 0.0619(8) 0.0478(8) 0.0040(6) 0.0009(6) 0.0039(7)
C27 0.0666(9) 0.0608(9) 0.0542(8) 0.0018(6) -0.0062(7) 0.0029(7)
C28 0.0683(10) 0.0592(9) 0.0680(10) -0.0015(7) -0.0068(8) 0.0061(7)
C29 0.0631(9) 0.0627(9) 0.0596(9) 0.0110(7) -0.0043(7) 0.0025(7)
C30 0.0802(11) 0.0744(10) 0.0495(9) 0.0034(7) -0.0068(7) 0.0104(9)
C31 0.0812(11) 0.0709(10) 0.0485(8) 0.0003(7) -0.0027(7) 0.0135(8)
C32 0.0721(10) 0.0623(9) 0.0649(10) 0.0055(7) -0.0086(8) -0.0002(8)
C33 0.0763(11) 0.0616(9) 0.0740(11) -0.0006(8) -0.0211(9) -0.0013(8)
C34 0.0926(13) 0.0655(10) 0.0916(14) -0.0093(9) -0.0413(11) 0.0112(9)
C35 0.147(2) 0.0848(15) 0.148(2) -0.0444(15) -0.096(2) 0.0372(16)
C36 0.208(4) 0.120(2) 0.247(4) -0.106(3) -0.174(4) 0.092(3)
C37 0.207(4) 0.111(2) 0.236(4) -0.094(3) -0.171(4) 0.088(2)
C38 0.126(2) 0.0760(13) 0.135(2) -0.0350(13) -0.0821(18) 0.0286(13)
N39 0.0915(12) 0.0631(9) 0.0890(13) -0.0090(8) -0.0369(10) 0.0089(9)
C39 0.0915(12) 0.0631(9) 0.0890(13) -0.0090(8) -0.0369(10) 0.0089(9)
C40 0.1097(17) 0.0755(12) 0.1266(19) -0.0304(13) -0.0660(16) 0.0254(12)
C41 0.0913(14) 0.0775(12) 0.1096(17) -0.0326(11) -0.0433(13) 0.0242(11)
C42 0.0637(9) 0.0609(8) 0.0477(8) 0.0010(6) -0.0002(6) 0.0043(7)
C43 0.0686(9) 0.0627(9) 0.0590(9) -0.0003(7) -0.0090(7) 0.0077(7)
C44 0.0668(9) 0.0700(10) 0.0602(10) -0.0033(7) -0.0057(7) -0.0015(8)
C45 0.0731(10) 0.0609(9) 0.0520(8) -0.0050(6) 0.0023(7) 0.0015(7)
C46 0.0673(10) 0.0642(9) 0.0675(10) 0.0058(7) 0.0020(7) 0.0089(8)
C47 0.0623(9) 0.0668(9) 0.0643(10) 0.0073(7) 0.0011(7) 0.0031(7)
C48 0.0707(10) 0.0669(10) 0.0564(9) -0.0027(7) 0.0033(7) 0.0044(8)
C49 0.0702(10) 0.0684(10) 0.0563(9) -0.0048(7) 0.0043(7) 0.0041(8)
C50 0.0670(9) 0.0617(9) 0.0558(9) -0.0049(7) 0.0086(7) 0.0070(7)
C51 0.0700(10) 0.0735(10) 0.0516(9) -0.0036(7) 0.0048(7) 0.0090(8)
C52 0.0872(12) 0.0682(10) 0.0547(9) 0.0049(7) 0.0090(8) 0.0071(9)
C53 0.0896(12) 0.0592(9) 0.0564(9) -0.0008(7) 0.0088(8) 0.0005(8)
C54 0.0786(10) 0.0633(9) 0.0507(8) -0.0056(6) 0.0090(7) 0.0038(8)
N55 0.0738(9) 0.0615(8) 0.0499(8) -0.0019(6) 0.0102(6) 0.0041(7)
C55 0.0738(9) 0.0615(8) 0.0499(8) -0.0019(6) 0.0102(6) 0.0041(7)
C56 0.0880(12) 0.0686(10) 0.0525(9) -0.0043(7) 0.0122(8) -0.0012(9)
C57 0.0883(12) 0.0669(10) 0.0527(9) -0.0034(7) 0.0084(8) -0.0015(9)
C61 0.084(3) 0.089(3) 0.152(5) -0.059(4) 0.053(3) -0.025(3)
C62 0.074(3) 0.081(3) 0.178(6) -0.047(4) 0.036(4) -0.027(2)
C63 0.100(4) 0.086(3) 0.160(6) -0.046(3) -0.020(4) -0.013(3)
C64 0.083(3) 0.100(3) 0.106(4) -0.035(3) 0.020(3) -0.017(3)
C65 0.081(3) 0.099(3) 0.125(4) -0.030(3) 0.011(3) -0.006(2)
C66 0.154(6) 0.120(4) 0.098(4) -0.019(3) -0.003(4) -0.073(5)

loop_
_atom_type_symbol
_atom_type_description
_atom_type_scat_dispersion_real
_atom_type_scat_dispersion_imag
_atom_type_scat_source
C C 0.0033 0.0016 'International Tables Vol C Tables 4.2.6.8 and 6.1.1.4'
H H 0.0000 0.0000 'International Tables Vol C Tables 4.2.6.8 and 6.1.1.4'
N N 0.0061 0.0033 'International Tables Vol C Tables 4.2.6.8 and 6.1.1.4'
O O 0.0106 0.0060 'International Tables Vol C Tables 4.2.6.8 and 6.1.1.4'

loop_
_geom_angle_atom_site_label_1
_geom_angle_atom_site_label_2
_geom_angle_atom_site_label_3
_geom_angle
_geom_angle_site_symmetry_3
O2 C1 H1A 109.5 .
O2 C1 H1B 109.5 .
H1A C1 H1B 109.5 .
O2 C1 H1C 109.5 .
H1A C1 H1C 109.5 .
H1B C1 H1C 109.5 .
C3 O2 C1 116.8(3) .
C4 C3 C8 119.9(2) .
C4 C3 O2 115.1(3) .
C8 C3 O2 125.0(3) .
C3 C4 C5 120.7(2) .
C3 C4 H4 119.7 .
C5 C4 H4 119.7 .
C6 C5 C4 120.9(2) .
C6 C5 H5 119.5 .
C4 C5 H5 119.5 .
C7 C6 C5 117.10(17) .
C7 C6 C9 119.65(16) .
C5 C6 C9 122.79(17) .
C6 C7 C8 121.8(2) .
C6 C7 H7 119.1 .
C8 C7 H7 119.1 .
C3 C8 C7 119.6(2) .
C3 C8 H8 120.2 .
C7 C8 H8 120.2 .
C42 C9 C6 105.18(12) .
C42 C9 C26 112.18(13) .
C6 C9 C26 113.41(13) .
C42 C9 C10 112.26(13) .
C6 C9 C10 112.03(14) .
C26 C9 C10 102.02(12) .
C15 C10 C11 118.07(15) .
C15 C10 C9 123.25(15) .
C11 C10 C9 118.11(14) .
C12 C11 C10 121.49(16) .
C12 C11 H11 119.3 .
C10 C11 H11 119.3 .
C11 C12 C13 120.46(17) .
C11 C12 H12 119.8 .
C13 C12 H12 119.8 .
C14 C13 C12 118.41(16) .
C14 C13 C16 121.51(16) .
C12 C13 C16 120.02(17) .
C15 C14 C13 120.71(16) .
C15 C14 H14 119.6 .
C13 C14 H14 119.6 .
C10 C15 C14 120.77(17) .
C10 C15 H15 119.6 .
C14 C15 H15 119.6 .
C17 C16 C13 176.5(2) .
C16 C17 C18 178.4(2) .
C23 C18 C19 121.07(15) .
N23 C18 C19 121.07(15) .
C23 C18 C17 117.77(15) .
N23 C18 C17 117.77(15) .
C19 C18 C17 121.15(16) .
C20 C19 C18 119.97(17) .
C20 C19 H19 120.0 .
C18 C19 H19 120.0 .
C21 C20 C19 119.35(17) .
C21 C20 H20 120.3 .
C19 C20 H20 120.3 .
C20 C21 C22 120.00(16) .
C20 C21 H21 120.0 .
C22 C21 H21 120.0 .
C23 C22 C21 121.10(16) .
N23 C22 C21 121.10(16) .
C23 C22 C24 117.19(16) .
N23 C22 C24 117.19(16) .
C21 C22 C24 121.71(16) .
C18 N23 C22 118.48(15) .
C18 C23 C22 118.48(15) .
C18 C23 H23 120.8 .
C22 C23 H23 120.8 .
C25 C24 C22 177.7(2) .
C24 C25 C57 179.4(2) 16_554
C27 C26 C31 118.09(15) .
C27 C26 C9 123.06(14) .
C31 C26 C9 118.52(14) .
C26 C27 C28 121.01(16) .
C26 C27 H27 119.5 .
C28 C27 H27 119.5 .
C27 C28 C29 120.44(16) .
C27 C28 H28 119.8 .
C29 C28 H28 119.8 .
C30 C29 C28 118.90(15) .
C30 C29 C32 120.29(16) .
C28 C29 C32 120.80(16) .
C31 C30 C29 120.12(17) .
C31 C30 H30 119.9 .
C29 C30 H30 119.9 .
C30 C31 C26 121.28(16) .
C30 C31 H31 119.4 .
C26 C31 H31 119.4 .
C33 C32 C29 178.2(2) .
C32 C33 C34 176.3(2) .
C39 C34 C35 120.31(18) .
N39 C34 C35 120.31(18) .
C39 C34 C33 118.72(17) .
N39 C34 C33 118.72(17) .
C35 C34 C33 120.93(18) .
C36 C35 C34 119.7(2) .
C36 C35 H35 120.1 .
C34 C35 H35 120.1 .
C35 C36 C37 120.3(2) .
C35 C36 H36 119.8 .
C37 C36 H36 119.8 .
C38 C37 C36 119.6(2) .
C38 C37 H37 120.2 .
C36 C37 H37 120.2 .
C39 C38 C37 121.02(19) .
N39 C38 C37 121.02(19) .
C39 C38 C40 117.16(19) .
N39 C38 C40 117.16(19) .
C37 C38 C40 121.8(2) .
C38 N39 C34 119.03(18) .
C38 C39 C34 119.03(18) .
C38 C39 H39 120.5 .
C34 C39 H39 120.5 .
C41 C40 C38 175.4(3) .
C40 C41 C41 178.8(2) 16_554
C43 C42 C47 117.50(16) .
C43 C42 C9 123.99(14) .
C47 C42 C9 118.40(15) .
C42 C43 C44 121.51(16) .
C42 C43 H43 119.2 .
C44 C43 H43 119.2 .
C45 C44 C43 120.15(17) .
C45 C44 H44 119.9 .
C43 C44 H44 119.9 .
C44 C45 C46 118.53(16) .
C44 C45 C48 119.82(16) .
C46 C45 C48 121.65(16) .
C47 C46 C45 120.84(16) .
C47 C46 H46 119.6 .
C45 C46 H46 119.6 .
C46 C47 C42 121.35(17) .
C46 C47 H47 119.3 .
C42 C47 H47 119.3 .
C49 C48 C45 176.7(2) .
C48 C49 C50 176.3(2) .
C55 C50 C51 121.08(16) .
N55 C50 C51 121.08(16) .
C55 C50 C49 117.79(15) .
N55 C50 C49 117.79(15) .
C51 C50 C49 121.06(16) .
C52 C51 C50 119.33(16) .
C52 C51 H51 120.3 .
C50 C51 H51 120.3 .
C53 C52 C51 120.13(16) .
C53 C52 H52 119.9 .
C51 C52 H52 119.9 .
C52 C53 C54 119.22(17) .
C52 C53 H53 120.4 .
C54 C53 H53 120.4 .
C55 C54 C53 121.19(16) .
N55 C54 C53 121.19(16) .
C55 C54 C56 117.72(16) .
N55 C54 C56 117.72(16) .
C53 C54 C56 121.06(17) .
C54 N55 C50 119.06(15) .
C54 C55 C50 119.06(15) .
C54 C55 H55 120.5 .
C50 C55 H55 120.5 .
C57 C56 C54 178.1(2) .
C56 C57 C25 179.2(2) 16_554
C62 C61 C66 124.4(5) .
C62 C61 H61 117.8 .
C66 C61 H61 117.8 .
C61 C62 C63 121.9(7) .
C61 C62 H62 119.0 .
C63 C62 H62 119.0 .
C62 C63 C64 121.8(8) .
C62 C63 H63 119.1 .
C64 C63 H63 119.1 .
C65 C64 C63 121.8(6) .
C65 C64 H64 119.1 .
C63 C64 H64 119.1 .
C64 C65 C66 116.4(6) .
C64 C65 H65 121.8 .
C66 C65 H65 121.8 .
C61 C66 C65 113.6(6) .
C61 C66 H66 123.2 .
C65 C66 H66 123.2 .

loop_
_geom_bond_atom_site_label_1
_geom_bond_atom_site_label_2
_geom_bond_distance
_geom_bond_site_symmetry_2
C1 O2 1.395(5) .
C1 H1A 0.9800 .
C1 H1B 0.9800 .
C1 H1C 0.9800 .
O2 C3 1.381(3) .
C3 C4 1.358(4) .
C3 C8 1.371(4) .
C4 C5 1.390(3) .
C4 H4 0.9500 .
C5 C6 1.388(3) .
C5 H5 0.9500 .
C6 C7 1.385(3) .
C6 C9 1.543(2) .
C7 C8 1.389(3) .
C7 H7 0.9500 .
C8 H8 0.9500 .
C9 C42 1.541(2) .
C9 C26 1.545(2) .
C9 C10 1.547(2) .
C10 C15 1.385(2) .
C10 C11 1.398(3) .
C11 C12 1.371(3) .
C11 H11 0.9500 .
C12 C13 1.397(3) .
C12 H12 0.9500 .
C13 C14 1.391(3) .
C13 C16 1.427(2) .
C14 C15 1.390(2) .
C14 H14 0.9500 .
C15 H15 0.9500 .
C16 C17 1.194(2) .
C17 C18 1.438(2) .
C18 C23 1.375(2) .
C18 N23 1.375(2) .
C18 C19 1.384(3) .
C19 C20 1.384(3) .
C19 H19 0.9500 .
C20 C21 1.374(3) .
C20 H20 0.9500 .
C21 C22 1.387(3) .
C21 H21 0.9500 .
C22 C23 1.377(2) .
C22 N23 1.377(2) .
C22 C24 1.427(3) .
C23 H23 0.9500 .
C24 C25 1.198(3) .
C25 C57 1.374(3) 16_554
C26 C27 1.378(2) .
C26 C31 1.400(2) .
C27 C28 1.388(2) .
C27 H27 0.9500 .
C28 C29 1.395(2) .
C28 H28 0.9500 .
C29 C30 1.384(3) .
C29 C32 1.431(2) .
C30 C31 1.383(2) .
C30 H30 0.9500 .
C31 H31 0.9500 .
C32 C33 1.190(2) .
C33 C34 1.428(3) .
C34 C39 1.384(2) .
C34 N39 1.384(2) .
C34 C35 1.398(3) .
C35 C36 1.369(3) .
C35 H35 0.9500 .
C36 C37 1.383(3) .
C36 H36 0.9500 .
C37 C38 1.383(3) .
C37 H37 0.9500 .
C38 C39 1.376(3) .
C38 N39 1.376(3) .
C38 C40 1.440(3) .
C39 H39 0.9500 .
C40 C41 1.194(3) .
C41 C41 1.383(4) 16_554
C42 C43 1.385(2) .
C42 C47 1.399(2) .
C43 C44 1.389(3) .
C43 H43 0.9500 .
C44 C45 1.389(3) .
C44 H44 0.9500 .
C45 C46 1.392(3) .
C45 C48 1.438(2) .
C46 C47 1.369(3) .
C46 H46 0.9500 .
C47 H47 0.9500 .
C48 C49 1.193(3) .
C49 C50 1.434(3) .
C50 C55 1.363(2) .
C50 N55 1.363(2) .
C50 C51 1.396(2) .
C51 C52 1.381(3) .
C51 H51 0.9500 .
C52 C53 1.368(3) .
C52 H52 0.9500 .
C53 C54 1.403(2) .
C53 H53 0.9500 .
C54 C55 1.363(2) .
C54 N55 1.363(2) .
C54 C56 1.428(3) .
C55 H55 0.9500 .
C56 C57 1.196(3) .
C57 C25 1.374(3) 16_554
C61 C62 1.208(10) .
C61 C66 1.409(10) .
C61 H61 0.9500 .
C62 C63 1.283(9) .
C62 H62 0.9500 .
C63 C64 1.369(8) .
C63 H63 0.9500 .
C64 C65 1.287(8) .
C64 H64 0.9500 .
C65 C66 1.506(9) .
C65 H65 0.9500 .
C66 H66 0.9500 .

loop_
_geom_torsion_atom_site_label_1
_geom_torsion_atom_site_label_2
_geom_torsion_atom_site_label_3
_geom_torsion_atom_site_label_4
_geom_torsion
C1 O2 C3 C4 -177.2(4)
C1 O2 C3 C8 1.7(5)
C8 C3 C4 C5 -0.9(4)
O2 C3 C4 C5 178.0(2)
C3 C4 C5 C6 0.4(4)
C4 C5 C6 C7 -0.4(3)
C4 C5 C6 C9 -172.5(2)
C5 C6 C7 C8 1.0(3)
C9 C6 C7 C8 173.35(17)
C4 C3 C8 C7 1.5(4)
O2 C3 C8 C7 -177.4(2)
C6 C7 C8 C3 -1.5(3)
C7 C6 C9 C42 -66.70(18)
C5 C6 C9 C42 105.25(19)
C7 C6 C9 C26 56.2(2)
C5 C6 C9 C26 -131.81(18)
C7 C6 C9 C10 171.07(15)
C5 C6 C9 C10 -17.0(2)
C42 C9 C10 C15 13.8(2)
C6 C9 C10 C15 131.88(16)
C26 C9 C10 C15 -106.49(17)
C42 C9 C10 C11 -174.98(14)
C6 C9 C10 C11 -56.89(19)
C26 C9 C10 C11 64.73(18)
C15 C10 C11 C12 0.7(3)
C9 C10 C11 C12 -170.95(16)
C10 C11 C12 C13 1.9(3)
C11 C12 C13 C14 -3.6(3)
C11 C12 C13 C16 173.32(17)
C12 C13 C14 C15 2.7(3)
C16 C13 C14 C15 -174.18(17)
C11 C10 C15 C14 -1.6(3)
C9 C10 C15 C14 169.58(16)
C13 C14 C15 C10 -0.1(3)
C23 C18 C19 C20 -1.5(3)
N23 C18 C19 C20 -1.5(3)
C17 C18 C19 C20 179.70(17)
C18 C19 C20 C21 0.4(3)
C19 C20 C21 C22 0.9(3)
C20 C21 C22 C23 -1.2(3)
C20 C21 C22 N23 -1.2(3)
C20 C21 C22 C24 177.90(18)
C19 C18 N23 C22 1.3(2)
C17 C18 N23 C22 -179.93(15)
C21 C22 N23 C18 0.1(2)
C24 C22 N23 C18 -179.02(15)
C19 C18 C23 C22 1.3(2)
C17 C18 C23 C22 -179.93(15)
C21 C22 C23 C18 0.1(2)
C24 C22 C23 C18 -179.02(15)
C42 C9 C26 C27 131.81(16)
C6 C9 C26 C27 12.8(2)
C10 C9 C26 C27 -107.85(17)
C42 C9 C26 C31 -55.0(2)
C6 C9 C26 C31 -173.94(15)
C10 C9 C26 C31 65.39(18)
C31 C26 C27 C28 2.2(3)
C9 C26 C27 C28 175.51(16)
C26 C27 C28 C29 1.4(3)
C27 C28 C29 C30 -3.3(3)
C27 C28 C29 C32 175.76(17)
C28 C29 C30 C31 1.5(3)
C32 C29 C30 C31 -177.53(18)
C29 C30 C31 C26 2.2(3)
C27 C26 C31 C30 -4.0(3)
C9 C26 C31 C30 -177.61(17)
C39 C34 C35 C36 -0.8(6)
N39 C34 C35 C36 -0.8(6)
C33 C34 C35 C36 -178.5(4)
C34 C35 C36 C37 1.5(8)
C35 C36 C37 C38 -0.7(9)
C36 C37 C38 C39 -0.8(8)
C36 C37 C38 N39 -0.8(8)
C36 C37 C38 C40 -178.9(5)
C37 C38 N39 C34 1.5(5)
C40 C38 N39 C34 179.7(3)
C35 C34 N39 C38 -0.7(4)
C33 C34 N39 C38 177.1(3)
C37 C38 C39 C34 1.5(5)
C40 C38 C39 C34 179.7(3)
C35 C34 C39 C38 -0.7(4)
C33 C34 C39 C38 177.1(3)
C6 C9 C42 C43 114.33(17)
C26 C9 C42 C43 -9.4(2)
C10 C9 C42 C43 -123.60(17)
C6 C9 C42 C47 -61.69(18)
C26 C9 C42 C47 174.58(14)
C10 C9 C42 C47 60.38(19)
C47 C42 C43 C44 -3.6(3)
C9 C42 C43 C44 -179.68(15)
C42 C43 C44 C45 1.3(3)
C43 C44 C45 C46 1.7(3)
C43 C44 C45 C48 -178.20(16)
C44 C45 C46 C47 -2.3(3)
C48 C45 C46 C47 177.58(16)
C45 C46 C47 C42 -0.1(3)
C43 C42 C47 C46 3.0(3)
C9 C42 C47 C46 179.28(15)
C55 C50 C51 C52 -0.8(3)
N55 C50 C51 C52 -0.8(3)
C49 C50 C51 C52 176.05(17)
C50 C51 C52 C53 0.2(3)
C51 C52 C53 C54 -0.1(3)
C52 C53 C54 C55 0.5(3)
C52 C53 C54 N55 0.5(3)
C52 C53 C54 C56 -177.59(18)
C53 C54 N55 C50 -1.1(3)
C56 C54 N55 C50 177.11(16)
C51 C50 N55 C54 1.2(2)
C49 C50 N55 C54 -175.74(16)
C53 C54 C55 C50 -1.1(3)
C56 C54 C55 C50 177.11(16)
C51 C50 C55 C54 1.2(2)
C49 C50 C55 C54 -175.74(16)
C66 C61 C62 C63 0.1(9)
C61 C62 C63 C64 0.9(8)
C62 C63 C64 C65 -2.1(8)
C63 C64 C65 C66 2.0(7)
C62 C61 C66 C65 -0.2(8)
C64 C65 C66 C61 -0.9(7)
